data_7038710
loop_
_publ_author_name
'Santoro, Orlando'
'Lazreg, Fa\"ima'
'Cordes, David B.'
'Slawin, Alexandra M. Z.'
'Cazin, Catherine S. J.'

_publ_section_title
;
 Homoleptic and heteroleptic bis-NHC Cu(i) complexes as carbene transfer
 reagents.
;
_journal_issue 12
_journal_name_full 'Dalton transactions (Cambridge, England : 2003)'
_journal_page_first 4970
_journal_page_last 4973
_journal_paper_doi 10.1039/c6dt00595k
_journal_volume 45
_journal_year 2016
_chemical_absolute_configuration ad
_chemical_formula_moiety 'C45 H61 Cl N5 Pd, B F4, C H Cl3'
_chemical_formula_sum 'C46 H62 B Cl4 F4 N5 Pd'
_chemical_formula_weight 1020.04
_chemical_name_common '[Pd(Cl)(NCPh)(IPr)(ItBu)]BF4 '
_chemical_name_systematic
'chloro-benzonitrile-N,N?-bis-{2,6-(di-iso-propyl)phenyl}imidazol-2-ylidene-N,N?-(di-tert-butyl)imidazol-2-ylidene palladium (II) tetrafluoroborate'
_chemical_properties_physical 'Air-sensitive, Moisture-sensitive, Oxygen-sensitive'
_space_group_crystal_system monoclinic
_space_group_IT_number 9
_space_group_name_Hall 'C -2yc'
_space_group_name_H-M_alt 'C 1 c 1'
_symmetry_space_group_name_Hall 'C -2yc'
_symmetry_space_group_name_H-M 'C 1 c 1'
_atom_sites_solution_hydrogens geom
_atom_sites_solution_primary direct
_atom_sites_solution_secondary difmap
_audit_creation_date 2015-11-03
_audit_creation_method 'by CrystalStructure 4.1'
_audit_update_record
;
2015-11-04 deposited with the CCDC.
2016-02-22 downloaded from the CCDC.
;
_cell_angle_alpha 90.0000
_cell_angle_beta 115.779(4)
_cell_angle_gamma 90.0000
_cell_formula_units_Z 4
_cell_length_a 18.242(3)
_cell_length_b 16.276(2)
_cell_length_c 18.471(3)
_cell_measurement_reflns_used 7623
_cell_measurement_temperature 173
_cell_measurement_theta_max 25.40
_cell_measurement_theta_min 1.80
_cell_volume 4938.4(13)
_computing_cell_refinement 'CrystalClear-SM Expert 2.1 b45'
_computing_data_collection 'CrystalClear-SM Expert 2.1 b45 (Rigaku, 2015)'
_computing_data_reduction 'CrystalClear-SM Expert 2.1 b45'
_computing_molecular_graphics 'CrystalStructure 4.1'
_computing_publication_material 'CrystalStructure 4.1 (Rigaku, 2014)'
_computing_structure_refinement 'SHELXL2013 (Sheldrick, 2008)'
_computing_structure_solution 'SIR2004 (Burla, et al., 2005)'
_diffrn_ambient_temperature 173
_diffrn_detector_area_resol_mean 5.814
_diffrn_measured_fraction_theta_full 0.997
_diffrn_measured_fraction_theta_max 0.995
_diffrn_measurement_device_type 'Rigaku XtaLAB P200'
_diffrn_measurement_method \w
_diffrn_radiation_type 'Mo K\a'
_diffrn_radiation_wavelength 0.71075
_diffrn_reflns_av_R_equivalents 0.0631
_diffrn_reflns_Laue_measured_fraction_full 0.997
_diffrn_reflns_Laue_measured_fraction_max 0.995
_diffrn_reflns_limit_h_max 22
_diffrn_reflns_limit_h_min -21
_diffrn_reflns_limit_k_max 19
_diffrn_reflns_limit_k_min -19
_diffrn_reflns_limit_l_max 22
_diffrn_reflns_limit_l_min -21
_diffrn_reflns_number 29539
_diffrn_reflns_point_group_measured_fraction_full 0.971
_diffrn_reflns_point_group_measured_fraction_max 0.966
_diffrn_reflns_theta_full 25.242
_diffrn_reflns_theta_max 25.400
_diffrn_reflns_theta_min 1.761
_diffrn_standards_number 0
_exptl_absorpt_coefficient_mu 0.644
_exptl_absorpt_correction_T_max 0.962
_exptl_absorpt_correction_T_min 0.622
_exptl_absorpt_correction_type multi-scan
_exptl_absorpt_process_details 'REQAB (Rigaku, 1998)'
_exptl_crystal_colour colorless
_exptl_crystal_density_diffrn 1.372
_exptl_crystal_density_method 'not measured'
_exptl_crystal_description prism
_exptl_crystal_F_000 2112.00
_exptl_crystal_size_max 0.300
_exptl_crystal_size_mid 0.060
_exptl_crystal_size_min 0.060
_refine_diff_density_max 1.34
_refine_diff_density_min -0.55
_refine_ls_abs_structure_details
;
 Flack x determined using 2794 quotients [(I+)-(I-)]/[(I+)+(I-)]
 (Parsons, Flack and Wagner, Acta Cryst. B69 (2013) 249-259).
;
_refine_ls_abs_structure_Flack -0.035(15)
_refine_ls_extinction_method none
_refine_ls_goodness_of_fit_ref 1.022
_refine_ls_hydrogen_treatment constr
_refine_ls_number_parameters 564
_refine_ls_number_reflns 8800
_refine_ls_number_restraints 2
_refine_ls_R_factor_all 0.0756
_refine_ls_R_factor_gt 0.0532
_refine_ls_shift/su_max 0.000
_refine_ls_structure_factor_coef Fsqd
_refine_ls_weighting_details 'w = 1/[\s^2^(Fo^2^)+(0.0625P)^2^+9.8190P] where P=(Fo^2^+2Fc^2^)/3'
_refine_ls_weighting_scheme calc
_refine_ls_wR_factor_gt 0.1129
_refine_ls_wR_factor_ref 0.1230
_reflns_number_gt 7315
_reflns_number_total 8800
_reflns_threshold_expression F^2^>2.0\s(F^2^)
_cod_data_source_file c6dt00595k2.cif
_cod_data_source_block 4c
_cod_depositor_comments 'Adding full bibliography for 7038709--7038710.cif.'
_cod_database_code 7038710

loop_
_space_group_symop_id
_space_group_symop_operation_xyz
1 +X,+Y,+Z
2 +X,-Y,1/2+Z
3 1/2+X,1/2+Y,+Z
4 1/2+X,1/2-Y,1/2+Z

loop_
_atom_site_label
_atom_site_type_symbol
_atom_site_fract_x
_atom_site_fract_y
_atom_site_fract_z
_atom_site_U_iso_or_equiv
_atom_site_adp_type
_atom_site_occupancy
_atom_site_site_symmetry_order
_atom_site_calc_flag
_atom_site_refinement_flags_posn
_atom_site_refinement_flags_adp
Pd1 Pd 0.67007(3) 0.78994(3) 0.49698(3) 0.02384(17) Uani 1 1 d . .
Cl1 Cl 0.56718(13) 0.72407(13) 0.39136(11) 0.0366(5) Uani 1 1 d . .
Cl71 Cl 0.6322(4) 0.3345(4) 0.4698(4) 0.171(3) Uani 1 1 d . .
Cl72 Cl 0.6670(3) 0.2275(4) 0.6048(3) 0.1272(17) Uani 1 1 d . .
Cl73 Cl 0.6911(7) 0.1732(4) 0.4744(3) 0.221(5) Uani 1 1 d . .
F61 F 0.8542(8) 0.3675(9) 0.5943(6) 0.158(4) Uani 1 1 d . .
F62 F 0.8376(9) 0.4111(7) 0.6927(8) 0.209(8) Uani 1 1 d . .
F63 F 0.9548(9) 0.4031(7) 0.6831(9) 0.177(6) Uani 1 1 d . .
F64 F 0.9000(9) 0.3010(7) 0.7143(10) 0.202(8) Uani 1 1 d . .
N2 N 0.7588(4) 0.6256(4) 0.5201(4) 0.0250(14) Uani 1 1 d . .
N5 N 0.6918(4) 0.6281(4) 0.5911(4) 0.0271(15) Uani 1 1 d . .
N32 N 0.5551(4) 0.9382(4) 0.4466(4) 0.0321(16) Uani 1 1 d . .
N35 N 0.6318(5) 0.9381(4) 0.3836(4) 0.0360(17) Uani 1 1 d . .
N51 N 0.7577(5) 0.8546(4) 0.5868(4) 0.0316(16) Uani 1 1 d . .
C1 C 0.7127(5) 0.6757(5) 0.5420(4) 0.0230(17) Uani 1 1 d . .
C3 C 0.7671(5) 0.5487(5) 0.5547(5) 0.034(2) Uani 1 1 d . .
H3 H 0.7965 0.5033 0.5483 0.041 Uiso 1 1 calc R U
C4 C 0.7254(5) 0.5510(5) 0.5992(5) 0.036(2) Uani 1 1 d . .
H4 H 0.7200 0.5073 0.6306 0.043 Uiso 1 1 calc R U
C6 C 0.8021(5) 0.6505(5) 0.4736(5) 0.0287(18) Uani 1 1 d . .
C7 C 0.7704(7) 0.6263(7) 0.3923(6) 0.037(3) Uani 1 1 d . .
C8 C 0.8163(7) 0.6486(6) 0.3518(6) 0.040(3) Uani 1 1 d . .
H8 H 0.7976 0.6335 0.2969 0.048 Uiso 1 1 calc R U
C9 C 0.8874(6) 0.6915(6) 0.3885(6) 0.048(2) Uani 1 1 d . .
H9 H 0.9167 0.7067 0.3588 0.057 Uiso 1 1 calc R U
C10 C 0.9174(6) 0.7134(5) 0.4698(6) 0.044(2) Uani 1 1 d . .
H10 H 0.9670 0.7430 0.4949 0.053 Uiso 1 1 calc R U
C11 C 0.8751(5) 0.6919(5) 0.5134(5) 0.033(2) Uani 1 1 d . .
C12 C 0.6921(6) 0.5774(6) 0.3517(5) 0.042(2) Uani 1 1 d . .
H12 H 0.6604 0.5827 0.3841 0.050 Uiso 1 1 calc R U
C13 C 0.7121(7) 0.4866(7) 0.3481(7) 0.070(3) Uani 1 1 d . .
H13A H 0.7435 0.4657 0.4028 0.083 Uiso 1 1 calc R U
H13B H 0.7443 0.4808 0.3175 0.083 Uiso 1 1 calc R U
H13C H 0.6615 0.4552 0.3217 0.083 Uiso 1 1 calc R U
C14 C 0.6390(7) 0.6088(7) 0.2655(5) 0.059(3) Uani 1 1 d . .
H14A H 0.6667 0.5976 0.2314 0.071 Uiso 1 1 calc R U
H14B H 0.6305 0.6681 0.2669 0.071 Uiso 1 1 calc R U
H14C H 0.5863 0.5807 0.2435 0.071 Uiso 1 1 calc R U
C15 C 0.9111(5) 0.7092(6) 0.6036(5) 0.040(2) Uani 1 1 d . .
H15 H 0.8648 0.7152 0.6185 0.048 Uiso 1 1 calc R U
C16 C 0.9629(7) 0.6378(7) 0.6513(6) 0.062(3) Uani 1 1 d . .
H16A H 1.0085 0.6300 0.6375 0.075 Uiso 1 1 calc R U
H16B H 0.9297 0.5878 0.6384 0.075 Uiso 1 1 calc R U
H16C H 0.9839 0.6495 0.7089 0.075 Uiso 1 1 calc R U
C17 C 0.9608(7) 0.7892(7) 0.6276(7) 0.063(3) Uani 1 1 d . .
H17A H 1.0141 0.7801 0.6280 0.075 Uiso 1 1 calc R U
H17B H 0.9683 0.8061 0.6812 0.075 Uiso 1 1 calc R U
H17C H 0.9318 0.8324 0.5886 0.075 Uiso 1 1 calc R U
C18 C 0.6448(5) 0.6545(5) 0.6331(4) 0.0294(19) Uani 1 1 d . .
C19 C 0.5644(6) 0.6307(6) 0.6038(5) 0.031(2) Uani 1 1 d . .
C20 C 0.5208(8) 0.6563(8) 0.6471(6) 0.052(3) Uani 1 1 d . .
H20 H 0.4655 0.6407 0.6294 0.062 Uiso 1 1 calc R U
C21 C 0.5580(7) 0.7031(7) 0.7140(6) 0.053(3) Uani 1 1 d . .
H21 H 0.5276 0.7214 0.7417 0.064 Uiso 1 1 calc R U
C22 C 0.6398(7) 0.7251(6) 0.7432(6) 0.050(3) Uani 1 1 d . .
H22 H 0.6645 0.7568 0.7909 0.060 Uiso 1 1 calc R U
C23 C 0.6855(6) 0.7012(5) 0.7033(5) 0.035(2) Uani 1 1 d . .
C24 C 0.5224(6) 0.5766(6) 0.5294(5) 0.040(2) Uani 1 1 d . .
H24 H 0.5570 0.5762 0.4997 0.048 Uiso 1 1 calc R U
C25 C 0.5155(7) 0.4888(6) 0.5535(6) 0.057(3) Uani 1 1 d . .
H25A H 0.4987 0.4530 0.5063 0.068 Uiso 1 1 calc R U
H25B H 0.4751 0.4861 0.5750 0.068 Uiso 1 1 calc R U
H25C H 0.5685 0.4706 0.5947 0.068 Uiso 1 1 calc R U
C26 C 0.4383(6) 0.6091(7) 0.4723(6) 0.058(3) Uani 1 1 d . .
H26A H 0.4025 0.6079 0.4993 0.069 Uiso 1 1 calc R U
H26B H 0.4153 0.5746 0.4241 0.069 Uiso 1 1 calc R U
H26C H 0.4434 0.6658 0.4570 0.069 Uiso 1 1 calc R U
C27 C 0.7746(6) 0.7231(5) 0.7363(5) 0.042(2) Uani 1 1 d . .
H27 H 0.7861 0.7350 0.6891 0.050 Uiso 1 1 calc R U
C28 C 0.8307(6) 0.6516(7) 0.7827(6) 0.065(3) Uani 1 1 d . .
H28A H 0.8205 0.6042 0.7468 0.078 Uiso 1 1 calc R U
H28B H 0.8196 0.6363 0.8283 0.078 Uiso 1 1 calc R U
H28C H 0.8876 0.6686 0.8025 0.078 Uiso 1 1 calc R U
C29 C 0.7983(9) 0.8001(8) 0.7894(6) 0.076(4) Uani 1 1 d . .
H29A H 0.7944 0.7886 0.8397 0.092 Uiso 1 1 calc R U
H29B H 0.7613 0.8452 0.7611 0.092 Uiso 1 1 calc R U
H29C H 0.8543 0.8158 0.8014 0.092 Uiso 1 1 calc R U
C31 C 0.6179(5) 0.8980(5) 0.4415(4) 0.031(2) Uani 1 1 d . .
C33 C 0.5277(6) 0.9994(6) 0.3886(5) 0.047(2) Uani 1 1 d . .
H33 H 0.4831 1.0353 0.3784 0.057 Uiso 1 1 calc R U
C34 C 0.5736(6) 0.9994(6) 0.3504(6) 0.049(2) Uani 1 1 d . .
H34 H 0.5681 1.0350 0.3076 0.058 Uiso 1 1 calc R U
C36 C 0.5230(5) 0.9252(5) 0.5079(5) 0.034(2) Uani 1 1 d . .
C37 C 0.4449(6) 0.9753(6) 0.4833(7) 0.056(3) Uani 1 1 d . .
H37A H 0.4079 0.9634 0.4271 0.067 Uiso 1 1 calc R U
H37B H 0.4582 1.0340 0.4892 0.067 Uiso 1 1 calc R U
H37C H 0.4186 0.9605 0.5178 0.067 Uiso 1 1 calc R U
C38 C 0.5026(8) 0.8357(6) 0.5123(7) 0.058(3) Uani 1 1 d . .
H38A H 0.5525 0.8027 0.5308 0.070 Uiso 1 1 calc R U
H38B H 0.4639 0.8168 0.4589 0.070 Uiso 1 1 calc R U
H38C H 0.4784 0.8295 0.5501 0.070 Uiso 1 1 calc R U
C39 C 0.5872(7) 0.9556(10) 0.5886(6) 0.067(4) Uani 1 1 d . .
H39A H 0.6016 1.0125 0.5832 0.080 Uiso 1 1 calc R U
H39B H 0.6358 0.9208 0.6059 0.080 Uiso 1 1 calc R U
H39C H 0.5655 0.9529 0.6287 0.080 Uiso 1 1 calc R U
C40 C 0.6981(6) 0.9224(6) 0.3583(5) 0.040(2) Uani 1 1 d . .
C41 C 0.6994(14) 0.9889(10) 0.3035(13) 0.159(11) Uani 1 1 d . .
H41A H 0.7116 1.0415 0.3322 0.191 Uiso 1 1 calc R U
H41B H 0.6462 0.9921 0.2569 0.191 Uiso 1 1 calc R U
H41C H 0.7414 0.9768 0.2854 0.191 Uiso 1 1 calc R U
C42 C 0.6855(10) 0.8403(9) 0.3168(11) 0.101(6) Uani 1 1 d . .
H42A H 0.6302 0.8374 0.2734 0.121 Uiso 1 1 calc R U
H42B H 0.6932 0.7963 0.3557 0.121 Uiso 1 1 calc R U
H42C H 0.7250 0.8338 0.2944 0.121 Uiso 1 1 calc R U
C43 C 0.7789(7) 0.9228(14) 0.4310(8) 0.111(7) Uani 1 1 d . .
H43A H 0.7822 0.8755 0.4651 0.133 Uiso 1 1 calc R U
H43B H 0.7846 0.9736 0.4614 0.133 Uiso 1 1 calc R U
H43C H 0.8227 0.9195 0.4139 0.133 Uiso 1 1 calc R U
C51 C 0.8000(5) 0.9011(5) 0.6319(5) 0.0290(18) Uani 1 1 d . .
C52 C 0.8490(5) 0.9645(5) 0.6870(5) 0.035(2) Uani 1 1 d . .
C53 C 0.8199(6) 1.0449(6) 0.6717(6) 0.045(2) Uani 1 1 d . .
H53 H 0.7705 1.0576 0.6262 0.054 Uiso 1 1 calc R U
C54 C 0.8652(7) 1.1060(6) 0.7252(6) 0.057(3) Uani 1 1 d . .
H54 H 0.8467 1.1613 0.7168 0.069 Uiso 1 1 calc R U
C55 C 0.9365(8) 1.0860(7) 0.7899(7) 0.061(3) Uani 1 1 d . .
H55 H 0.9673 1.1282 0.8258 0.074 Uiso 1 1 calc R U
C56 C 0.9644(6) 1.0077(8) 0.8041(6) 0.056(3) Uani 1 1 d . .
H56 H 1.0135 0.9955 0.8501 0.068 Uiso 1 1 calc R U
C57 C 0.9217(6) 0.9456(6) 0.7518(5) 0.047(2) Uani 1 1 d . .
H57 H 0.9420 0.8909 0.7603 0.057 Uiso 1 1 calc R U
C71 C 0.6953(8) 0.2575(8) 0.5300(7) 0.069(3) Uani 1 1 d . .
H71 H 0.7526 0.2783 0.5558 0.083 Uiso 1 1 calc R U
B61 B 0.8891(8) 0.3669(8) 0.6771(7) 0.051(3) Uani 1 1 d . .

loop_
_atom_site_aniso_label
_atom_site_aniso_U_11
_atom_site_aniso_U_22
_atom_site_aniso_U_33
_atom_site_aniso_U_23
_atom_site_aniso_U_13
_atom_site_aniso_U_12
Pd1 0.0263(3) 0.0241(3) 0.0193(2) 0.0013(3) 0.0082(2) 0.0036(3)
Cl1 0.0337(13) 0.0383(12) 0.0275(10) -0.0043(8) 0.0037(9) 0.0044(9)
Cl71 0.146(5) 0.119(4) 0.179(5) 0.066(4) 0.006(4) 0.028(3)
Cl72 0.084(3) 0.196(5) 0.118(3) 0.039(3) 0.060(3) 0.018(3)
Cl73 0.452(15) 0.099(4) 0.104(4) -0.017(3) 0.112(6) 0.025(6)
F61 0.155(10) 0.233(13) 0.096(7) -0.016(8) 0.065(7) -0.010(9)
F62 0.306(16) 0.206(11) 0.265(14) 0.188(11) 0.262(14) 0.211(12)
F63 0.208(12) 0.137(9) 0.263(14) -0.108(9) 0.174(12) -0.110(9)
F64 0.289(18) 0.147(9) 0.298(17) 0.159(11) 0.247(16) 0.153(11)
N2 0.022(4) 0.022(3) 0.027(3) -0.002(3) 0.006(3) 0.003(3)
N5 0.023(4) 0.027(3) 0.029(3) 0.004(3) 0.009(3) 0.002(3)
N32 0.033(4) 0.031(4) 0.028(3) 0.003(3) 0.010(3) 0.010(3)
N35 0.043(5) 0.031(4) 0.030(3) 0.010(3) 0.014(3) 0.007(3)
N51 0.040(5) 0.023(4) 0.033(4) 0.005(3) 0.017(3) 0.007(3)
C1 0.019(4) 0.024(4) 0.014(3) -0.003(3) -0.004(3) -0.001(3)
C3 0.032(5) 0.023(4) 0.041(5) 0.005(4) 0.009(4) 0.006(4)
C4 0.035(5) 0.027(4) 0.040(5) 0.009(4) 0.011(4) 0.002(4)
C6 0.026(5) 0.031(4) 0.034(4) 0.002(3) 0.018(4) 0.008(4)
C7 0.034(7) 0.040(6) 0.034(6) -0.008(4) 0.013(5) 0.010(5)
C8 0.037(7) 0.059(7) 0.032(5) -0.003(5) 0.022(5) 0.011(5)
C9 0.045(6) 0.058(6) 0.051(6) 0.013(5) 0.030(5) 0.010(5)
C10 0.039(6) 0.044(5) 0.060(6) -0.005(4) 0.032(5) 0.001(4)
C11 0.029(5) 0.030(4) 0.041(5) -0.005(4) 0.015(4) 0.005(4)
C12 0.032(5) 0.052(6) 0.036(5) -0.009(4) 0.009(4) 0.009(4)
C13 0.054(7) 0.055(7) 0.080(8) -0.023(6) 0.012(6) 0.011(6)
C14 0.048(7) 0.075(8) 0.036(5) -0.015(5) 0.002(5) 0.008(5)
C15 0.023(5) 0.054(6) 0.043(5) -0.019(4) 0.015(4) -0.006(4)
C16 0.050(7) 0.081(8) 0.041(5) -0.005(5) 0.006(5) 0.009(6)
C17 0.045(7) 0.075(8) 0.069(7) -0.033(6) 0.026(6) -0.021(6)
C18 0.034(5) 0.028(4) 0.025(4) 0.007(3) 0.012(4) 0.006(4)
C19 0.028(6) 0.035(6) 0.025(5) 0.006(4) 0.007(5) -0.001(4)
C20 0.040(7) 0.074(8) 0.038(6) 0.011(6) 0.013(5) 0.004(6)
C21 0.056(8) 0.062(7) 0.054(6) 0.012(5) 0.036(6) 0.020(6)
C22 0.073(8) 0.043(5) 0.040(5) -0.003(4) 0.030(5) -0.003(5)
C23 0.046(6) 0.033(5) 0.029(4) 0.005(3) 0.019(4) 0.001(4)
C24 0.032(5) 0.052(6) 0.032(4) 0.005(4) 0.009(4) -0.003(4)
C25 0.052(7) 0.060(7) 0.042(5) 0.003(5) 0.004(5) -0.012(5)
C26 0.045(7) 0.063(7) 0.051(6) 0.011(5) 0.008(5) -0.006(5)
C27 0.051(6) 0.049(6) 0.025(4) -0.004(4) 0.015(4) -0.020(5)
C28 0.043(6) 0.073(8) 0.056(6) 0.027(6) 0.000(5) -0.012(6)
C29 0.107(11) 0.089(9) 0.040(6) -0.036(6) 0.039(7) -0.053(8)
C31 0.039(6) 0.033(4) 0.021(4) 0.000(3) 0.012(4) 0.005(4)
C33 0.045(6) 0.041(5) 0.048(5) 0.016(4) 0.013(5) 0.024(5)
C34 0.055(7) 0.045(6) 0.041(5) 0.018(4) 0.015(5) 0.009(5)
C36 0.032(5) 0.034(5) 0.031(4) -0.007(4) 0.009(4) 0.006(4)
C37 0.046(7) 0.059(6) 0.067(7) -0.001(5) 0.028(5) 0.009(5)
C38 0.080(8) 0.043(6) 0.074(7) 0.003(5) 0.054(7) 0.009(6)
C39 0.045(8) 0.121(11) 0.031(5) -0.022(6) 0.012(5) -0.010(7)
C40 0.050(6) 0.042(5) 0.030(4) 0.004(4) 0.020(5) -0.002(5)
C41 0.25(2) 0.124(13) 0.22(2) 0.128(15) 0.21(2) 0.113(15)
C42 0.089(11) 0.099(11) 0.155(14) -0.072(11) 0.091(11) -0.037(9)
C43 0.029(7) 0.26(2) 0.048(8) -0.001(10) 0.022(6) -0.038(10)
C51 0.029(5) 0.027(4) 0.028(4) -0.003(3) 0.010(4) -0.002(4)
C52 0.039(6) 0.038(5) 0.032(4) 0.000(4) 0.019(4) -0.008(4)
C53 0.051(6) 0.042(5) 0.042(5) -0.005(4) 0.020(5) -0.007(5)
C54 0.073(8) 0.041(6) 0.064(7) -0.004(5) 0.036(7) 0.000(5)
C55 0.075(9) 0.058(8) 0.060(7) -0.027(6) 0.038(7) -0.031(7)
C56 0.048(7) 0.070(8) 0.038(5) -0.011(5) 0.006(5) -0.019(6)
C57 0.050(7) 0.046(5) 0.043(5) -0.001(4) 0.018(5) 0.005(5)
C71 0.070(9) 0.082(8) 0.058(6) 0.003(6) 0.030(6) 0.010(7)
B61 0.052(8) 0.058(8) 0.050(7) 0.012(6) 0.028(6) 0.013(7)

loop_
_atom_type_symbol
_atom_type_description
_atom_type_scat_dispersion_real
_atom_type_scat_dispersion_imag
_atom_type_scat_source
C C 0.0033 0.0016
;
International Tables for Crystallography
(Vol. C, Tables 4.2.6.8 and 6.1.1.4)
;
H H 0.0000 0.0000
;
International Tables for Crystallography
(Vol. C, Table 6.1.1.4)
;
B B 0.0013 0.0007
;
International Tables for Crystallography
(Vol. C, Tables 4.2.6.8 and 6.1.1.4)
;
Cl Cl 0.1484 0.1585
;
International Tables for Crystallography
(Vol. C, Tables 4.2.6.8 and 6.1.1.4)
;
F F 0.0171 0.0103
;
International Tables for Crystallography
(Vol. C, Tables 4.2.6.8 and 6.1.1.4)
;
N N 0.0061 0.0033
;
International Tables for Crystallography
(Vol. C, Tables 4.2.6.8 and 6.1.1.4)
;
Pd Pd -0.9988 1.0072
;
International Tables for Crystallography
(Vol. C, Tables 4.2.6.8 and 6.1.1.4)
;

loop_
_geom_angle_atom_site_label_1
_geom_angle_atom_site_label_2
_geom_angle_atom_site_label_3
_geom_angle
N51 Pd1 C1 96.5(3)
N51 Pd1 C31 89.6(3)
C1 Pd1 C31 173.8(3)
N51 Pd1 Cl1 176.5(2)
C1 Pd1 Cl1 87.0(2)
C31 Pd1 Cl1 86.9(2)
C1 N2 C3 111.3(7)
C1 N2 C6 125.2(6)
C3 N2 C6 123.2(6)
C1 N5 C4 110.4(7)
C1 N5 C18 126.1(6)
C4 N5 C18 123.5(6)
C31 N32 C33 109.0(7)
C31 N32 C36 127.1(6)
C33 N32 C36 123.8(7)
C31 N35 C34 108.7(7)
C31 N35 C40 127.9(7)
C34 N35 C40 123.4(7)
C51 N51 Pd1 169.6(7)
N2 C1 N5 104.3(6)
N2 C1 Pd1 127.0(5)
N5 C1 Pd1 128.1(6)
C4 C3 N2 106.3(7)
C4 C3 H3 126.8
N2 C3 H3 126.8
C3 C4 N5 107.7(7)
C3 C4 H4 126.1
N5 C4 H4 126.1
C11 C6 C7 123.8(8)
C11 C6 N2 117.7(7)
C7 C6 N2 118.3(8)
C8 C7 C6 115.8(10)
C8 C7 C12 121.8(9)
C6 C7 C12 122.3(9)
C9 C8 C7 122.0(9)
C9 C8 H8 119.0
C7 C8 H8 119.0
C8 C9 C10 120.4(9)
C8 C9 H9 119.8
C10 C9 H9 119.8
C11 C10 C9 120.3(9)
C11 C10 H10 119.9
C9 C10 H10 119.9
C10 C11 C6 117.8(8)
C10 C11 C15 120.4(8)
C6 C11 C15 121.8(8)
C7 C12 C13 109.7(8)
C7 C12 C14 111.6(9)
C13 C12 C14 109.2(8)
C7 C12 H12 108.8
C13 C12 H12 108.8
C14 C12 H12 108.8
C12 C13 H13A 109.5
C12 C13 H13B 109.5
H13A C13 H13B 109.5
C12 C13 H13C 109.5
H13A C13 H13C 109.5
H13B C13 H13C 109.5
C12 C14 H14A 109.5
C12 C14 H14B 109.5
H14A C14 H14B 109.5
C12 C14 H14C 109.5
H14A C14 H14C 109.5
H14B C14 H14C 109.5
C16 C15 C11 110.9(7)
C16 C15 C17 110.0(9)
C11 C15 C17 112.9(8)
C16 C15 H15 107.6
C11 C15 H15 107.6
C17 C15 H15 107.6
C15 C16 H16A 109.5
C15 C16 H16B 109.5
H16A C16 H16B 109.5
C15 C16 H16C 109.5
H16A C16 H16C 109.5
H16B C16 H16C 109.5
C15 C17 H17A 109.5
C15 C17 H17B 109.5
H17A C17 H17B 109.5
C15 C17 H17C 109.5
H17A C17 H17C 109.5
H17B C17 H17C 109.5
C19 C18 C23 124.0(8)
C19 C18 N5 118.8(7)
C23 C18 N5 117.2(8)
C18 C19 C20 117.3(9)
C18 C19 C24 123.1(9)
C20 C19 C24 119.6(10)
C21 C20 C19 120.0(11)
C21 C20 H20 120.0
C19 C20 H20 120.0
C20 C21 C22 121.5(10)
C20 C21 H21 119.2
C22 C21 H21 119.2
C23 C22 C21 120.9(9)
C23 C22 H22 119.6
C21 C22 H22 119.6
C22 C23 C18 116.3(9)
C22 C23 C27 120.7(8)
C18 C23 C27 123.0(8)
C25 C24 C19 110.6(7)
C25 C24 C26 110.0(8)
C19 C24 C26 112.4(8)
C25 C24 H24 107.9
C19 C24 H24 107.9
C26 C24 H24 107.9
C24 C25 H25A 109.5
C24 C25 H25B 109.5
H25A C25 H25B 109.5
C24 C25 H25C 109.5
H25A C25 H25C 109.5
H25B C25 H25C 109.5
C24 C26 H26A 109.5
C24 C26 H26B 109.5
H26A C26 H26B 109.5
C24 C26 H26C 109.5
H26A C26 H26C 109.5
H26B C26 H26C 109.5
C23 C27 C29 113.9(9)
C23 C27 C28 112.6(7)
C29 C27 C28 109.1(9)
C23 C27 H27 106.9
C29 C27 H27 106.9
C28 C27 H27 106.9
C27 C28 H28A 109.5
C27 C28 H28B 109.5
H28A C28 H28B 109.5
C27 C28 H28C 109.5
H28A C28 H28C 109.5
H28B C28 H28C 109.5
C27 C29 H29A 109.5
C27 C29 H29B 109.5
H29A C29 H29B 109.5
C27 C29 H29C 109.5
H29A C29 H29C 109.5
H29B C29 H29C 109.5
N32 C31 N35 105.8(7)
N32 C31 Pd1 127.0(6)
N35 C31 Pd1 126.6(6)
C34 C33 N32 108.4(8)
C34 C33 H33 125.8
N32 C33 H33 125.8
C33 C34 N35 107.9(8)
C33 C34 H34 126.1
N35 C34 H34 126.1
N32 C36 C38 111.2(7)
N32 C36 C39 107.9(8)
C38 C36 C39 111.2(9)
N32 C36 C37 108.7(7)
C38 C36 C37 108.1(8)
C39 C36 C37 109.8(8)
C36 C37 H37A 109.5
C36 C37 H37B 109.5
H37A C37 H37B 109.5
C36 C37 H37C 109.5
H37A C37 H37C 109.5
H37B C37 H37C 109.5
C36 C38 H38A 109.5
C36 C38 H38B 109.5
H38A C38 H38B 109.5
C36 C38 H38C 109.5
H38A C38 H38C 109.5
H38B C38 H38C 109.5
C36 C39 H39A 109.5
C36 C39 H39B 109.5
H39A C39 H39B 109.5
C36 C39 H39C 109.5
H39A C39 H39C 109.5
H39B C39 H39C 109.5
C41 C40 N35 110.1(9)
C41 C40 C43 107.7(14)
N35 C40 C43 109.5(8)
C41 C40 C42 110.0(12)
N35 C40 C42 110.2(8)
C43 C40 C42 109.3(13)
C40 C41 H41A 109.5
C40 C41 H41B 109.5
H41A C41 H41B 109.5
C40 C41 H41C 109.5
H41A C41 H41C 109.5
H41B C41 H41C 109.5
C40 C42 H42A 109.5
C40 C42 H42B 109.5
H42A C42 H42B 109.5
C40 C42 H42C 109.5
H42A C42 H42C 109.5
H42B C42 H42C 109.5
C40 C43 H43A 109.5
C40 C43 H43B 109.5
H43A C43 H43B 109.5
C40 C43 H43C 109.5
H43A C43 H43C 109.5
H43B C43 H43C 109.5
N51 C51 C52 175.8(9)
C57 C52 C53 121.5(8)
C57 C52 C51 121.0(8)
C53 C52 C51 117.5(8)
C54 C53 C52 118.1(9)
C54 C53 H53 121.0
C52 C53 H53 121.0
C55 C54 C53 119.7(10)
C55 C54 H54 120.2
C53 C54 H54 120.2
C56 C55 C54 121.8(10)
C56 C55 H55 119.1
C54 C55 H55 119.1
C55 C56 C57 120.2(10)
C55 C56 H56 119.9
C57 C56 H56 119.9
C56 C57 C52 118.7(10)
C56 C57 H57 120.7
C52 C57 H57 120.7
Cl73 C71 Cl71 110.7(7)
Cl73 C71 Cl72 107.6(8)
Cl71 C71 Cl72 111.5(7)
Cl73 C71 H71 109.0
Cl71 C71 H71 109.0
Cl72 C71 H71 109.0
F64 B61 F63 115.3(14)
F64 B61 F62 108.1(10)
F63 B61 F62 117.1(14)
F64 B61 F61 120.3(15)
F63 B61 F61 93.1(11)
F62 B61 F61 102.1(12)

loop_
_geom_bond_atom_site_label_1
_geom_bond_atom_site_label_2
_geom_bond_distance
Pd1 N51 2.026(7)
Pd1 C1 2.047(8)
Pd1 C31 2.049(8)
Pd1 Cl1 2.301(2)
Cl71 C71 1.738(13)
Cl72 C71 1.742(12)
Cl73 C71 1.695(13)
F61 B61 1.378(15)
F62 B61 1.310(14)
F63 B61 1.297(16)
F64 B61 1.242(14)
N2 C1 1.354(10)
N2 C3 1.384(10)
N2 C6 1.454(10)
N5 C1 1.367(10)
N5 C4 1.376(10)
N5 C18 1.449(10)
N32 C31 1.358(11)
N32 C33 1.387(11)
N32 C36 1.499(11)
N35 C31 1.368(10)
N35 C34 1.391(12)
N35 C40 1.495(12)
N51 C51 1.143(10)
C3 C4 1.340(12)
C3 H3 0.9500
C4 H4 0.9500
C6 C11 1.385(12)
C6 C7 1.410(12)
C7 C8 1.393(15)
C7 C12 1.518(14)
C8 C9 1.366(15)
C8 H8 0.9500
C9 C10 1.402(14)
C9 H9 0.9500
C10 C11 1.381(13)
C10 H10 0.9500
C11 C15 1.529(12)
C12 C13 1.530(14)
C12 C14 1.547(13)
C12 H12 1.0000
C13 H13A 0.9800
C13 H13B 0.9800
C13 H13C 0.9800
C14 H14A 0.9800
C14 H14B 0.9800
C14 H14C 0.9800
C15 C16 1.515(14)
C15 C17 1.538(13)
C15 H15 1.0000
C16 H16A 0.9800
C16 H16B 0.9800
C16 H16C 0.9800
C17 H17A 0.9800
C17 H17B 0.9800
C17 H17C 0.9800
C18 C19 1.379(13)
C18 C23 1.405(11)
C19 C20 1.415(16)
C19 C24 1.528(13)
C20 C21 1.356(16)
C20 H20 0.9500
C21 C22 1.394(16)
C21 H21 0.9500
C22 C23 1.387(13)
C22 H22 0.9500
C23 C27 1.509(14)
C24 C25 1.517(14)
C24 C26 1.529(13)
C24 H24 1.0000
C25 H25A 0.9800
C25 H25B 0.9800
C25 H25C 0.9800
C26 H26A 0.9800
C26 H26B 0.9800
C26 H26C 0.9800
C27 C29 1.534(13)
C27 C28 1.540(14)
C27 H27 1.0000
C28 H28A 0.9800
C28 H28B 0.9800
C28 H28C 0.9800
C29 H29A 0.9800
C29 H29B 0.9800
C29 H29C 0.9800
C33 C34 1.309(13)
C33 H33 0.9500
C34 H34 0.9500
C36 C38 1.515(13)
C36 C39 1.523(13)
C36 C37 1.528(13)
C37 H37A 0.9800
C37 H37B 0.9800
C37 H37C 0.9800
C38 H38A 0.9800
C38 H38B 0.9800
C38 H38C 0.9800
C39 H39A 0.9800
C39 H39B 0.9800
C39 H39C 0.9800
C40 C41 1.489(14)
C40 C43 1.502(15)
C40 C42 1.509(15)
C41 H41A 0.9800
C41 H41B 0.9800
C41 H41C 0.9800
C42 H42A 0.9800
C42 H42B 0.9800
C42 H42C 0.9800
C43 H43A 0.9800
C43 H43B 0.9800
C43 H43C 0.9800
C51 C52 1.452(11)
C52 C57 1.381(13)
C52 C53 1.394(13)
C53 C54 1.392(14)
C53 H53 0.9500
C54 C55 1.369(17)
C54 H54 0.9500
C55 C56 1.356(17)
C55 H55 0.9500
C56 C57 1.381(14)
C56 H56 0.9500
C57 H57 0.9500
C71 H71 1.0000

loop_
_geom_torsion_atom_site_label_1
_geom_torsion_atom_site_label_2
_geom_torsion_atom_site_label_3
_geom_torsion_atom_site_label_4
_geom_torsion
C3 N2 C1 N5 -0.3(8)
C6 N2 C1 N5 -174.0(7)
C3 N2 C1 Pd1 -171.7(5)
C6 N2 C1 Pd1 14.6(10)
C4 N5 C1 N2 0.6(8)
C18 N5 C1 N2 177.4(7)
C4 N5 C1 Pd1 171.8(5)
C18 N5 C1 Pd1 -11.4(11)
C1 N2 C3 C4 -0.1(9)
C6 N2 C3 C4 173.7(7)
N2 C3 C4 N5 0.5(9)
C1 N5 C4 C3 -0.7(9)
C18 N5 C4 C3 -177.6(7)
C1 N2 C6 C11 78.8(10)
C3 N2 C6 C11 -94.1(9)
C1 N2 C6 C7 -105.5(9)
C3 N2 C6 C7 81.5(10)
C11 C6 C7 C8 -1.8(14)
N2 C6 C7 C8 -177.1(8)
C11 C6 C7 C12 176.9(8)
N2 C6 C7 C12 1.6(13)
C6 C7 C8 C9 -0.3(15)
C12 C7 C8 C9 -178.9(9)
C7 C8 C9 C10 1.2(15)
C8 C9 C10 C11 -0.2(14)
C9 C10 C11 C6 -1.6(13)
C9 C10 C11 C15 174.8(8)
C7 C6 C11 C10 2.7(13)
N2 C6 C11 C10 178.1(7)
C7 C6 C11 C15 -173.7(8)
N2 C6 C11 C15 1.7(11)
C8 C7 C12 C13 78.4(12)
C6 C7 C12 C13 -100.2(11)
C8 C7 C12 C14 -42.8(12)
C6 C7 C12 C14 138.6(10)
C10 C11 C15 C16 -89.2(10)
C6 C11 C15 C16 87.2(10)
C10 C11 C15 C17 34.8(12)
C6 C11 C15 C17 -148.9(9)
C1 N5 C18 C19 104.0(9)
C4 N5 C18 C19 -79.6(10)
C1 N5 C18 C23 -77.9(9)
C4 N5 C18 C23 98.5(9)
C23 C18 C19 C20 0.9(13)
N5 C18 C19 C20 178.9(8)
C23 C18 C19 C24 -177.1(8)
N5 C18 C19 C24 0.9(12)
C18 C19 C20 C21 0.7(15)
C24 C19 C20 C21 178.9(9)
C19 C20 C21 C22 -1.9(16)
C20 C21 C22 C23 1.6(15)
C21 C22 C23 C18 0.0(13)
C21 C22 C23 C27 -178.3(8)
C19 C18 C23 C22 -1.3(12)
N5 C18 C23 C22 -179.3(7)
C19 C18 C23 C27 177.0(8)
N5 C18 C23 C27 -1.0(11)
C18 C19 C24 C25 102.2(11)
C20 C19 C24 C25 -75.8(11)
C18 C19 C24 C26 -134.3(9)
C20 C19 C24 C26 47.6(12)
C22 C23 C27 C29 -25.7(12)
C18 C23 C27 C29 156.1(8)
C22 C23 C27 C28 99.3(11)
C18 C23 C27 C28 -78.9(10)
C33 N32 C31 N35 3.6(9)
C36 N32 C31 N35 -171.9(7)
C33 N32 C31 Pd1 -168.4(7)
C36 N32 C31 Pd1 16.1(12)
C34 N35 C31 N32 -3.8(9)
C40 N35 C31 N32 175.4(8)
C34 N35 C31 Pd1 168.3(7)
C40 N35 C31 Pd1 -12.5(12)
C31 N32 C33 C34 -2.1(11)
C36 N32 C33 C34 173.6(8)
N32 C33 C34 N35 -0.3(11)
C31 N35 C34 C33 2.6(11)
C40 N35 C34 C33 -176.7(8)
C31 N32 C36 C38 -53.2(12)
C33 N32 C36 C38 131.8(9)
C31 N32 C36 C39 68.9(11)
C33 N32 C36 C39 -106.0(11)
C31 N32 C36 C37 -172.1(8)
C33 N32 C36 C37 13.0(11)
C31 N35 C40 C41 -170.4(13)
C34 N35 C40 C41 8.7(15)
C31 N35 C40 C43 -52.1(14)
C34 N35 C40 C43 126.9(12)
C31 N35 C40 C42 68.1(13)
C34 N35 C40 C42 -112.8(12)
C57 C52 C53 C54 -1.6(14)
C51 C52 C53 C54 178.4(8)
C52 C53 C54 C55 0.6(15)
C53 C54 C55 C56 -0.6(17)
C54 C55 C56 C57 1.4(17)
C55 C56 C57 C52 -2.4(15)
C53 C52 C57 C56 2.5(14)
C51 C52 C57 C56 -177.5(8)
